data_1523979
loop_
_publ_author_name
'Amit, M.'
'Ron, E.'
'Horowitz, A.'
'Makovsky, J.'

_publ_section_title
;
 Preparation and crystal structures of some compounds of the A3 B X5 type
 (A= Cs, Tl, N H4, B= Mn, Fe, Co, X= Cl, Br)
;
_journal_name_full 'Israel Journal of Chemistry'
_journal_page_first 749
_journal_page_last 763
_journal_volume 11
_journal_year 1973
_chemical_formula_sum 'Cl5 Fe H12 N3'
_chemical_name_systematic '(N H4)3 (Fe Cl4) Cl'
_space_group_IT_number 62
_symmetry_space_group_name_Hall '-P 2ac 2n'
_symmetry_space_group_name_H-M 'P n m a'
_cell_angle_alpha 90
_cell_angle_beta 90
_cell_angle_gamma 90
_cell_formula_units_Z 4
_cell_length_a 8.687
_cell_length_b 10.006
_cell_length_c 12.687
_cell_volume 1102.781
_citation_journal_id_ASTM ISJCAT
_cod_data_source_file Amit_ISJCAT_1973_588.cif
_cod_data_source_block H12Cl5Fe1N3
_cod_original_formula_sum 'H12 Cl5 Fe1 N3'
_cod_database_code 1523979

loop_
_symmetry_equiv_pos_as_xyz
x,y,z
-x+1/2,-y,z+1/2
x+1/2,-y+1/2,-z+1/2
-x,y+1/2,-z
-x,-y,-z
x-1/2,y,-z-1/2
-x-1/2,y-1/2,z-1/2
x,-y-1/2,z

loop_
_atom_site_label
_atom_site_type_symbol
_atom_site_fract_x
_atom_site_fract_y
_atom_site_fract_z
_atom_site_occupancy
_atom_site_U_iso_or_equiv
_atom_site_attached_hydrogens
N2 N-3 0.41 0 0.82 1 0.0 4
Cl2 Cl-1 0.03 0.25 0.48 1 0.0 0
Fe1 Fe+2 0.31 0.25 0.11 1 0.0 0
Cl3 Cl-1 0.16 0.25 0.77 1 0.0 0
Cl4 Cl-1 0.19 0.06 0.06 1 0.0 0
Cl1 Cl-1 0.38 0.25 0.28 1 0.0 0
N1 N-3 0.42 0.25 0.54 1 0.0 4
